data_2225616
loop_
_publ_author_name
'Ma, Chao-Hong'
'Wang, Xiu-Yan'
'Dong, Xian-Wu'
'Li, Yu-Jie'

_publ_section_title
;
 Poly[tetraaqua(\m~4~-benzene-1,3,5-tricarboxylato)sodium(I)zinc(II)]
;
_journal_coeditor_code JJ2022
_journal_issue 4
_journal_name_full 'Acta Crystallographica Section E'
_journal_page_first m416
_journal_paper_doi 10.1107/S1600536810009232
_journal_volume 66
_journal_year 2010
_chemical_formula_iupac '[Na Zn (C9 H3 O6) (H2 O)4]'
_chemical_formula_moiety 'C9 H11 Na O10 Zn'
_chemical_formula_sum 'C9 H11 Na O10 Zn'
_chemical_formula_weight 367.54
_chemical_name_systematic
;
Poly[tetraaqua(\m~4~-benzene-1,3,5-tricarboxylato)sodium(I)zinc(II)]
;
_space_group_IT_number 15
_symmetry_cell_setting monoclinic
_symmetry_space_group_name_Hall '-C 2yc'
_symmetry_space_group_name_H-M 'C 1 2/c 1'
_atom_sites_solution_hydrogens geom
_atom_sites_solution_primary direct
_atom_sites_solution_secondary difmap
_audit_creation_method SHELXL-97
_cell_angle_alpha 90.00
_cell_angle_beta 126.50(3)
_cell_angle_gamma 90.00
_cell_formula_units_Z 8
_cell_length_a 23.425(5)
_cell_length_b 10.146(2)
_cell_length_c 14.427(3)
_cell_measurement_reflns_used 3348
_cell_measurement_temperature 293(2)
_cell_measurement_theta_max 29.2
_cell_measurement_theta_min 4.7
_cell_volume 2756.3(15)
_computing_cell_refinement '<i>CrysAlis RED</i> (Oxford Diffraction, 2007)'
_computing_data_collection '<i>CrysAlis Pro</i> (Oxford Diffraction, 2007)'
_computing_data_reduction '<i>CrysAlis RED</i> (Oxford Diffraction, 2007)'
_computing_molecular_graphics '<i>SHELXTL</i> (Sheldrick, 2008)'
_computing_publication_material '<i>SHELXTL</i> (Sheldrick, 2008) and <i>DIAMOND</i> (Brandenburg, 1998)'
_computing_structure_refinement '<i>SHELXL97</i> (Sheldrick, 2008)'
_computing_structure_solution '<i>SHELXS97</i> (Sheldrick, 2008)'
_diffrn_ambient_temperature 293(2)
_diffrn_detector_area_resol_mean 10.0
_diffrn_measured_fraction_theta_full 0.973
_diffrn_measured_fraction_theta_max 0.895
_diffrn_measurement_device_type 'Oxford Diffraction Gemini R Ultra'
_diffrn_measurement_method '\w scan'
_diffrn_radiation_monochromator graphite
_diffrn_radiation_source 'fine-focus sealed tube'
_diffrn_radiation_type MoK\a
_diffrn_radiation_wavelength 0.71073
_diffrn_reflns_av_R_equivalents 0.0558
_diffrn_reflns_av_sigmaI/netI 0.0670
_diffrn_reflns_limit_h_max 29
_diffrn_reflns_limit_h_min -31
_diffrn_reflns_limit_k_max 13
_diffrn_reflns_limit_k_min -13
_diffrn_reflns_limit_l_max 15
_diffrn_reflns_limit_l_min -19
_diffrn_reflns_number 13077
_diffrn_reflns_theta_full 25.00
_diffrn_reflns_theta_max 29.21
_diffrn_reflns_theta_min 4.70
_diffrn_standards_number 0
_exptl_absorpt_coefficient_mu 1.861
_exptl_absorpt_correction_T_max 0.876
_exptl_absorpt_correction_T_min 0.765
_exptl_absorpt_correction_type multi-scan
_exptl_absorpt_process_details
;
(CrysAlis Pro; Oxford Diffraction, 2007)
;
_exptl_crystal_colour colorless
_exptl_crystal_density_diffrn 1.771
_exptl_crystal_density_method 'not measured'
_exptl_crystal_description block
_exptl_crystal_F_000 1488
_exptl_crystal_size_max 0.225
_exptl_crystal_size_mid 0.218
_exptl_crystal_size_min 0.204
_refine_diff_density_max 1.677
_refine_diff_density_min -0.791
_refine_ls_extinction_method none
_refine_ls_goodness_of_fit_ref 0.993
_refine_ls_hydrogen_treatment mixed
_refine_ls_matrix_type full
_refine_ls_number_parameters 214
_refine_ls_number_reflns 3348
_refine_ls_number_restraints 106
_refine_ls_restrained_S_all 0.999
_refine_ls_R_factor_all 0.1013
_refine_ls_R_factor_gt 0.0653
_refine_ls_shift/su_max 0.000
_refine_ls_shift/su_mean 0.000
_refine_ls_structure_factor_coef Fsqd
_refine_ls_weighting_details 'calc w=1/[\s^2^(Fo^2^)+(0.1186P)^2^+0.0000P] where P=(Fo^2^+2Fc^2^)/3'
_refine_ls_weighting_scheme calc
_refine_ls_wR_factor_gt 0.1749
_refine_ls_wR_factor_ref 0.1868
_reflns_number_gt 2119
_reflns_number_total 3348
_reflns_threshold_expression I>2sigma(I)
_cod_data_source_file jj2022.cif
_cod_data_source_block I
_cod_original_sg_symbol_H-M 'C 2/c'
_cod_database_code 2225616
_cod_database_fobs_code 2225616

loop_
_symmetry_equiv_pos_as_xyz
'x, y, z'
'-x, y, -z+1/2'
'x+1/2, y+1/2, z'
'-x+1/2, y+1/2, -z+1/2'
'-x, -y, -z'
'x, -y, z-1/2'
'-x+1/2, -y+1/2, -z'
'x+1/2, -y+1/2, z-1/2'

loop_
_atom_site_type_symbol
_atom_site_label
_atom_site_fract_x
_atom_site_fract_y
_atom_site_fract_z
_atom_site_U_iso_or_equiv
_atom_site_adp_type
_atom_site_calc_flag
_atom_site_refinement_flags
_atom_site_occupancy
_atom_site_disorder_assembly
_atom_site_disorder_group
Zn Zn1 0.44260(3) 0.47289(5) 0.56752(5) 0.0277(2) Uani d . 1 . .
Na Na1 0.29885(10) 0.8061(2) 0.4465(2) 0.0406(5) Uani d D 1 . .
C C9 0.4802(2) 1.2199(5) 0.5988(4) 0.0284(7) Uani d U 1 . .
C C8 0.7090(3) 0.9737(5) 0.8706(5) 0.0331(7) Uani d U 1 . .
C C4 0.5942(2) 1.0936(5) 0.7306(4) 0.0268(6) Uani d U 1 . .
H H008 0.6191 1.1727 0.7565 0.032 Uiso calc R 1 . .
C C6 0.4854(3) 0.9745(4) 0.6091(4) 0.0264(6) Uani d U 1 . .
H H012 0.4365 0.9746 0.5531 0.032 Uiso calc R 1 . .
C C5 0.5209(2) 1.0942(4) 0.6463(4) 0.0265(6) Uani d U 1 . .
C C3 0.6303(3) 0.9744(5) 0.7762(4) 0.0280(6) Uani d U 1 . .
C C2 0.5932(2) 0.8565(5) 0.7375(4) 0.0267(7) Uani d U 1 . .
H H017 0.6173 0.7773 0.7687 0.032 Uiso calc R 1 . .
C C7 0.4788(2) 0.7306(5) 0.6098(4) 0.0289(6) Uani d U 1 . .
C C1 0.5198(2) 0.8558(5) 0.6519(4) 0.0263(6) Uani d U 1 . .
O O1 0.41242(17) 0.7350(3) 0.5455(3) 0.0344(7) Uani d U 1 . .
O O1W 0.3853(3) 0.4688(5) 0.6293(5) 0.0575(12) Uani d D 1 . .
O O2W 0.3838(2) 0.4876(6) 0.3961(4) 0.0546(12) Uani d D 1 . .
O O4W 0.2642(4) 0.7532(7) 0.2655(5) 0.094(2) Uani d D 1 . .
O O6 0.41411(19) 1.2178(4) 0.5267(4) 0.0448(10) Uani d U 1 . .
O O3W 0.3018(3) 1.0451(6) 0.4118(6) 0.087(2) Uani d D 1 . .
O O5 0.51477(17) 1.3279(3) 0.6362(3) 0.0316(7) Uani d U 1 . .
O O2 0.51282(16) 0.6223(3) 0.6419(3) 0.0292(6) Uani d U 1 . .
O O3 0.73536(18) 0.8792(4) 0.9374(3) 0.0376(7) Uani d U 1 . .
O O4 0.7451(2) 1.0708(6) 0.8821(6) 0.092(2) Uani d U 1 . .
H H1WA 0.392(5) 0.402(9) 0.679(8) 0.138 Uiso d D 1 . .
H H4WA 0.224(4) 0.730(11) 0.207(3) 0.138 Uiso d D 1 . .
H H4WB 0.269(5) 0.822(8) 0.221(4) 0.138 Uiso d D 1 . .
H H3WA 0.331(5) 1.086(2) 0.475(5) 0.138 Uiso d D 1 . .
H H3WB 0.336(5) 1.053(3) 0.394(10) 0.138 Uiso d D 1 . .
H H2WB 0.363(6) 0.559(8) 0.345(8) 0.138 Uiso d D 1 . .
H H1WB 0.340(3) 0.471(11) 0.579(8) 0.138 Uiso d D 1 . .
H H2WA 0.389(6) 0.440(10) 0.347(8) 0.138 Uiso d D 1 . .

loop_
_atom_site_aniso_label
_atom_site_aniso_U_11
_atom_site_aniso_U_22
_atom_site_aniso_U_33
_atom_site_aniso_U_12
_atom_site_aniso_U_13
_atom_site_aniso_U_23
Zn1 0.0207(3) 0.0165(3) 0.0349(4) 0.0010(2) 0.0105(3) 0.0011(2)
Na1 0.0259(10) 0.0345(12) 0.0480(13) 0.0002(9) 0.0148(10) -0.0034(10)
C9 0.0229(10) 0.0168(11) 0.0363(11) 0.0020(9) 0.0126(9) 0.0020(9)
C8 0.0241(11) 0.0219(11) 0.0384(12) 0.0024(10) 0.0104(10) 0.0052(10)
C4 0.0220(9) 0.0167(10) 0.0352(10) 0.0018(9) 0.0134(9) 0.0029(9)
C6 0.0213(9) 0.0165(10) 0.0352(10) 0.0021(8) 0.0135(8) 0.0016(9)
C5 0.0219(9) 0.0162(10) 0.0350(10) 0.0020(8) 0.0135(8) 0.0023(8)
C3 0.0220(9) 0.0182(10) 0.0357(10) 0.0022(8) 0.0129(8) 0.0037(8)
C2 0.0214(9) 0.0168(10) 0.0355(10) 0.0025(8) 0.0134(9) 0.0028(9)
C7 0.0215(9) 0.0174(9) 0.0382(10) 0.0019(8) 0.0126(8) 0.0003(9)
C1 0.0211(9) 0.0164(9) 0.0356(10) 0.0022(8) 0.0138(8) 0.0015(8)
O1 0.0224(11) 0.0196(11) 0.0428(13) 0.0022(9) 0.0094(10) -0.0011(10)
O1W 0.040(2) 0.069(3) 0.054(3) 0.002(2) 0.023(2) 0.007(2)
O2W 0.045(2) 0.063(3) 0.042(3) 0.005(2) 0.018(2) 0.000(2)
O4W 0.127(5) 0.088(4) 0.063(4) -0.059(4) 0.055(4) -0.023(3)
O6 0.0245(18) 0.0215(19) 0.060(3) 0.0045(15) 0.0098(18) 0.0032(18)
O3W 0.054(3) 0.060(4) 0.085(4) -0.004(2) 0.007(3) 0.032(3)
O5 0.0242(11) 0.0171(12) 0.0383(13) 0.0013(10) 0.0104(10) 0.0017(10)
O2 0.0219(10) 0.0163(11) 0.0388(12) 0.0010(9) 0.0123(9) 0.0004(10)
O3 0.0263(12) 0.0251(12) 0.0402(13) 0.0029(10) 0.0084(10) 0.0066(11)
O4 0.029(2) 0.058(3) 0.119(5) -0.010(2) 0.006(3) 0.044(3)

loop_
_atom_type_symbol
_atom_type_description
_atom_type_scat_dispersion_real
_atom_type_scat_dispersion_imag
_atom_type_scat_source
C C 0.0033 0.0016 'International Tables Vol C Tables 4.2.6.8 and 6.1.1.4'
H H 0.0000 0.0000 'International Tables Vol C Tables 4.2.6.8 and 6.1.1.4'
O O 0.0106 0.0060 'International Tables Vol C Tables 4.2.6.8 and 6.1.1.4'
Zn Zn 0.2839 1.4301 'International Tables Vol C Tables 4.2.6.8 and 6.1.1.4'
Na Na 0.0362 0.0249 'International Tables Vol C Tables 4.2.6.8 and 6.1.1.4'

loop_
_geom_angle_atom_site_label_1
_geom_angle_atom_site_label_2
_geom_angle_atom_site_label_3
_geom_angle_site_symmetry_1
_geom_angle_site_symmetry_3
_geom_angle
_geom_angle_publ_flag
O2W Zn1 O5 . 1_545 115.16(19) ?
O2W Zn1 O1W . . 113.7(2) ?
O5 Zn1 O1W 1_545 . 110.88(18) ?
O2W Zn1 O2 . . 110.30(19) ?
O5 Zn1 O2 1_545 . 96.19(14) ?
O1W Zn1 O2 . . 109.20(18) ?
O1 Na1 O4W . . 97.5(2) ?
O1 Na1 O3 . 8_465 104.33(15) ?
O4W Na1 O3 . 8_465 88.02(18) ?
O1 Na1 O3 . 2_656 114.83(16) ?
O4W Na1 O3 . 2_656 147.3(2) ?
O3 Na1 O3 8_465 2_656 79.70(15) ?
O1 Na1 O3W . . 105.94(18) ?
O4W Na1 O3W . . 91.8(3) ?
O3 Na1 O3W 8_465 . 149.48(19) ?
O3 Na1 O3W 2_656 . 84.2(2) ?
O1 Na1 Na1 . 7_566 115.79(15) ?
O4W Na1 Na1 . 7_566 121.80(18) ?
O3 Na1 Na1 8_465 7_566 39.98(10) ?
O3 Na1 Na1 2_656 7_566 39.72(10) ?
O3W Na1 Na1 . 7_566 119.6(2) ?
O6 C9 O5 . . 121.8(4) ?
O6 C9 C5 . . 120.3(4) ?
O5 C9 C5 . . 117.9(4) ?
O3 C8 O4 . . 121.8(5) ?
O3 C8 C3 . . 119.1(4) ?
O4 C8 C3 . . 119.1(5) ?
C5 C4 C3 . . 120.1(4) ?
C5 C4 H008 . . 119.9 ?
C3 C4 H008 . . 119.9 ?
C1 C6 C5 . . 122.5(4) ?
C1 C6 H012 . . 118.7 ?
C5 C6 H012 . . 118.7 ?
C6 C5 C4 . . 118.5(4) ?
C6 C5 C9 . . 119.9(4) ?
C4 C5 C9 . . 121.6(4) ?
C2 C3 C4 . . 119.9(4) ?
C2 C3 C8 . . 119.8(4) ?
C4 C3 C8 . . 120.2(4) ?
C3 C2 C1 . . 120.5(4) ?
C3 C2 H017 . . 119.8 ?
C1 C2 H017 . . 119.8 ?
O1 C7 O2 . . 122.3(4) ?
O1 C7 C1 . . 119.2(4) ?
O2 C7 C1 . . 118.5(4) ?
C6 C1 C2 . . 118.4(4) ?
C6 C1 C7 . . 120.2(4) ?
C2 C1 C7 . . 121.4(4) ?
C7 O1 Na1 . . 162.9(3) ?
Zn1 O1W H1WA . . 120(7) ?
Zn1 O1W H1WB . . 116(8) ?
H1WA O1W H1WB . . 104(7) ?
Zn1 O2W H2WB . . 134(7) ?
Zn1 O2W H2WA . . 127(7) ?
H2WB O2W H2WA . . 92(6) ?
Na1 O4W H4WA . . 129(4) ?
Na1 O4W H4WB . . 118(3) ?
H4WA O4W H4WB . . 92(5) ?
Na1 O3W H3WA . . 111(3) ?
Na1 O3W H3WB . . 105(2) ?
H3WA O3W H3WB . . 89(6) ?
C9 O5 Zn1 . 1_565 106.5(3) ?
C7 O2 Zn1 . . 108.7(3) ?
C8 O3 Na1 . 8_566 132.2(4) ?
C8 O3 Na1 . 2_656 125.0(4) ?
Na1 O3 Na1 8_566 2_656 100.30(15) ?

loop_
_geom_bond_atom_site_label_1
_geom_bond_atom_site_label_2
_geom_bond_site_symmetry_2
_geom_bond_distance
_geom_bond_publ_flag
Zn1 O2W . 1.996(5) ?
Zn1 O5 1_545 2.002(3) ?
Zn1 O1W . 2.006(5) ?
Zn1 O2 . 2.014(3) ?
Na1 O1 . 2.262(4) ?
Na1 O4W . 2.290(6) ?
Na1 O3 8_465 2.352(4) ?
Na1 O3 2_656 2.365(5) ?
Na1 O3W . 2.486(5) ?
Na1 Na1 7_566 3.621(4) ?
C9 O6 . 1.250(6) ?
C9 O5 . 1.277(6) ?
C9 C5 . 1.493(6) ?
C8 O3 . 1.233(6) ?
C8 O4 . 1.245(7) ?
C8 C3 . 1.505(7) ?
C4 C5 . 1.394(7) ?
C4 C3 . 1.396(7) ?
C4 H008 . 0.9300 ?
C6 C1 . 1.374(6) ?
C6 C5 . 1.387(7) ?
C6 H012 . 0.9300 ?
C3 C2 . 1.385(7) ?
C2 C1 . 1.400(6) ?
C2 H017 . 0.9300 ?
C7 O1 . 1.251(6) ?
C7 O2 . 1.271(6) ?
C7 C1 . 1.486(7) ?
O1W H1WA . 0.93(5) ?
O1W H1WB . 0.86(5) ?
O2W H2WB . 0.94(5) ?
O2W H2WA . 0.93(5) ?
O4W H4WA . 0.85(4) ?
O4W H4WB . 1.00(5) ?
O3W H3WA . 0.85(5) ?
O3W H3WB . 0.98(5) ?
O5 Zn1 1_565 2.002(3) ?
O3 Na1 8_566 2.352(4) ?
O3 Na1 2_656 2.365(5) ?

loop_
_geom_hbond_atom_site_label_D
_geom_hbond_atom_site_label_H
_geom_hbond_atom_site_label_A
_geom_hbond_site_symmetry_A
_geom_hbond_distance_DH
_geom_hbond_distance_HA
_geom_hbond_distance_DA
_geom_hbond_angle_DHA
O1W H1WA O5 2_646 0.93(5) 2.35(8) 3.090(6) 137(9)
O2W H2WA O2 5_666 0.93(5) 2.28(9) 2.998(6) 133(9)
O3W H3WA O6 . 0.85(5) 2.11(7) 2.747(7) 132(7)
O4W H4WB O4 5_676 1.00(5) 1.71(5) 2.686(8) 166(8)
O4W H4WA O3W 4_545 0.85(4) 2.37(7) 2.948(8) 126(9)

loop_
_geom_torsion_atom_site_label_1
_geom_torsion_atom_site_label_2
_geom_torsion_atom_site_label_3
_geom_torsion_atom_site_label_4
_geom_torsion_site_symmetry_1
_geom_torsion_site_symmetry_2
_geom_torsion_site_symmetry_3
_geom_torsion_site_symmetry_4
_geom_torsion
_geom_torsion_publ_flag
C1 C6 C5 C4 . . . . -0.2(8) ?
C1 C6 C5 C9 . . . . -178.2(5) ?
C3 C4 C5 C6 . . . . -0.3(7) ?
C3 C4 C5 C9 . . . . 177.6(5) ?
O6 C9 C5 C6 . . . . 0.8(8) ?
O5 C9 C5 C6 . . . . 179.3(5) ?
O6 C9 C5 C4 . . . . -177.1(5) ?
O5 C9 C5 C4 . . . . 1.3(7) ?
C5 C4 C3 C2 . . . . 0.1(8) ?
C5 C4 C3 C8 . . . . -177.5(5) ?
O3 C8 C3 C2 . . . . -23.6(8) ?
O4 C8 C3 C2 . . . . 159.3(6) ?
O3 C8 C3 C4 . . . . 154.0(5) ?
O4 C8 C3 C4 . . . . -23.1(9) ?
C4 C3 C2 C1 . . . . 0.8(8) ?
C8 C3 C2 C1 . . . . 178.3(5) ?
C5 C6 C1 C2 . . . . 1.0(8) ?
C5 C6 C1 C7 . . . . 179.3(5) ?
C3 C2 C1 C6 . . . . -1.3(8) ?
C3 C2 C1 C7 . . . . -179.5(5) ?
O1 C7 C1 C6 . . . . -8.2(8) ?
O2 C7 C1 C6 . . . . 172.8(5) ?
O1 C7 C1 C2 . . . . 170.0(5) ?
O2 C7 C1 C2 . . . . -9.0(8) ?
O2 C7 O1 Na1 . . . . 166.7(9) ?
C1 C7 O1 Na1 . . . . -12.3(16) ?
O4W Na1 O1 C7 . . . . 121.7(13) ?
O3 Na1 O1 C7 8_465 . . . -148.4(13) ?
O3 Na1 O1 C7 2_656 . . . -63.3(13) ?
O3W Na1 O1 C7 . . . . 27.6(13) ?
Na1 Na1 O1 C7 7_566 . . . -107.5(13) ?
O6 C9 O5 Zn1 . . . 1_565 4.6(6) ?
C5 C9 O5 Zn1 . . . 1_565 -173.8(4) ?
O1 C7 O2 Zn1 . . . . 2.3(6) ?
C1 C7 O2 Zn1 . . . . -178.7(4) ?
O2W Zn1 O2 C7 . . . . 59.7(4) ?
O5 Zn1 O2 C7 1_545 . . . 179.4(3) ?
O1W Zn1 O2 C7 . . . . -65.9(4) ?
O4 C8 O3 Na1 . . . 8_566 -82.2(8) ?
C3 C8 O3 Na1 . . . 8_566 100.7(5) ?
O4 C8 O3 Na1 . . . 2_656 119.5(6) ?
C3 C8 O3 Na1 . . . 2_656 -57.5(6) ?
